data_7111543
loop_
_publ_author_name
'Meyer, Nils'
'Jenter, Jelena'
'Roesky, Peter W.'
'Eickerling, Georg'
'Scherer, Wolfgang'

_publ_section_title
;
 Unusual reactivity of lanthanide borohydride complexes leading to a
 borane complex
;
_journal_issue 31
_journal_name_full 'Chemical Communications'
_journal_page_first 4693
_journal_page_last 4695
_journal_paper_doi 10.1039/b907193h
_journal_year 2009
_chemical_compound_source 'see text'
_chemical_formula_moiety 'C38 H62 B2 Lu N3 O2, 2(C4 H8 O)'
_chemical_formula_sum 'C46 H78 B2 Lu N3 O4'
_chemical_formula_weight 933.70
_chemical_name_systematic ?
_space_group_IT_number 7
_symmetry_cell_setting monoclinic
_symmetry_Int_Tables_number 7
_symmetry_space_group_name_Hall 'P -2yac'
_symmetry_space_group_name_H-M 'P 1 n 1'
_atom_sites_solution_hydrogens geom
_atom_sites_solution_primary direct
_atom_sites_solution_secondary difmap
_cell_angle_alpha 90
_cell_angle_beta 100.420(9)
_cell_angle_gamma 90
_cell_formula_units_Z 2
_cell_length_a 9.5587(9)
_cell_length_b 15.1757(17)
_cell_length_c 16.1030(19)
_cell_measurement_reflns_used 10940
_cell_measurement_temperature 6(2)
_cell_measurement_theta_max 30.42
_cell_measurement_theta_min 3.03
_cell_volume 2297.4(4)
_computing_cell_refinement 'EVAL14 (Duisenberg, 2003)'
_computing_data_collection 'FD345 (Weber, 2004)'
_computing_data_reduction 'EVAL14 (Duisenberg, 2003)'
_computing_molecular_graphics 'PLATON (Spek, 2003)'
_computing_publication_material 'PLATON (Spek, 2003)'
_computing_structure_refinement 'SHELXL-97 (Sheldrick, 1997)'
_diffrn_ambient_temperature 6(2)
_diffrn_detector 'image plate'
_diffrn_detector_area_resol_mean 6.67
_diffrn_detector_type 'MAR345 MARRESEARCH'
_diffrn_measured_fraction_theta_full 0.986
_diffrn_measured_fraction_theta_max 0.779
_diffrn_measurement_device_type '4 circle euler goniometer HUBER'
_diffrn_measurement_method 'rotation method'
_diffrn_radiation_monochromator graphite
_diffrn_radiation_probe x-ray
_diffrn_radiation_source 'rotating Anode FR591 BRUKER'
_diffrn_radiation_type MoK\a
_diffrn_radiation_wavelength 0.71073
_diffrn_reflns_av_R_equivalents 0.0282
_diffrn_reflns_av_sigmaI/netI 0.0290
_diffrn_reflns_limit_h_max 10
_diffrn_reflns_limit_h_min -12
_diffrn_reflns_limit_k_max 16
_diffrn_reflns_limit_k_min -18
_diffrn_reflns_limit_l_max 22
_diffrn_reflns_limit_l_min -22
_diffrn_reflns_number 13834
_diffrn_reflns_reduction_process
;
;
_diffrn_reflns_theta_full 26.37
_diffrn_reflns_theta_max 30.23
_diffrn_reflns_theta_min 3.03
_exptl_absorpt_coefficient_mu 2.192
_exptl_absorpt_correction_T_max 0.814
_exptl_absorpt_correction_T_min 0.688
_exptl_absorpt_correction_type empirical
_exptl_absorpt_process_details 'Blessing, 1995'
_exptl_crystal_colour yellow
_exptl_crystal_density_diffrn 1.350
_exptl_crystal_density_method 'Not Measured'
_exptl_crystal_description fragment
_exptl_crystal_F_000 976
_exptl_crystal_size_max 0.21
_exptl_crystal_size_mid 0.15
_exptl_crystal_size_min 0.10
_refine_diff_density_max 1.091
_refine_diff_density_min -0.848
_refine_diff_density_rms 0.095
_refine_ls_abs_structure_details 'Flack H.D. (1983), Acta Cryst. A39, 876-881'
_refine_ls_abs_structure_Flack -0.016(7)
_refine_ls_extinction_method none
_refine_ls_goodness_of_fit_ref 1.141
_refine_ls_hydrogen_treatment mixed
_refine_ls_matrix_type full
_refine_ls_number_parameters 526
_refine_ls_number_reflns 8265
_refine_ls_number_restraints 2
_refine_ls_restrained_S_all 1.141
_refine_ls_R_factor_all 0.0271
_refine_ls_R_factor_gt 0.0247
_refine_ls_shift/su_max 0.005
_refine_ls_shift/su_mean 0.000
_refine_ls_structure_factor_coef Fsqd
_refine_ls_weighting_details 'w=1/[\s^2^(Fo^2^)+(0.0)^2^+6.1344P] where P=(Fo^2^+2Fc^2^)/3'
_refine_ls_weighting_scheme calc
_refine_ls_wR_factor_gt 0.0592
_refine_ls_wR_factor_ref 0.0618
_reflns_number_gt 8047
_reflns_number_total 8265
_reflns_threshold_expression I>2\s(I)
_cod_data_source_file b907193hsup1.cif
_cod_data_source_block roesky
_cod_depositor_comments
;
The following automatic conversions were performed:

'_symmetry_cell_setting' value 'Monoclinic' changed to 'monoclinic'
according to /home/saulius/struct/CIF-dictionaries/cif_core.dic
dictionary named 'cif_core.dic' version 2.4.2 from 2011-04-26.

Automatic conversion script
Id: cif_fix_values 1891 2012-01-12 08:04:46Z andrius 
;
_cod_original_sg_symbol_H-M 'P n'
_cod_database_code 7111543

loop_
_symmetry_equiv_pos_site_id
_symmetry_equiv_pos_as_xyz
1 x,y,z
2 1/2+x,-y,1/2+z

loop_
_atom_site_aniso_label
_atom_site_aniso_U_11
_atom_site_aniso_U_22
_atom_site_aniso_U_33
_atom_site_aniso_U_23
_atom_site_aniso_U_13
_atom_site_aniso_U_12
Lu1 0.0075(1) 0.0051(1) 0.0082(1) 0.0005(1) 0.0023(1) 0.0001(1)
O1 0.0102(12) 0.0118(13) 0.0119(13) 0.0009(9) 0.0043(10) -0.0003(9)
O2 0.0119(13) 0.0107(15) 0.0116(13) 0.0013(10) 0.0016(10) -0.0026(9)
N1 0.0105(14) 0.0080(15) 0.0124(15) 0.0004(11) 0.0038(12) 0.0010(11)
N2 0.0087(13) 0.0056(14) 0.0109(14) -0.0018(11) 0.0023(11) -0.0008(11)
N3 0.0103(14) 0.0058(15) 0.0099(14) 0.0017(10) 0.0039(12) -0.0012(11)
C1 0.0092(16) 0.0080(17) 0.0136(17) -0.0033(13) 0.0012(13) -0.0008(12)
C2 0.0087(16) 0.0059(17) 0.0143(17) -0.0022(12) 0.0017(13) 0.0024(12)
C3 0.0092(16) 0.0098(18) 0.0139(17) 0.0001(13) 0.0025(13) 0.0000(12)
C4 0.0120(16) 0.0098(18) 0.0118(16) 0.0035(13) 0.0045(13) -0.0007(12)
C5 0.0077(15) 0.0063(17) 0.0101(15) -0.0003(12) 0.0000(12) -0.0025(12)
C6 0.0124(16) 0.0065(17) 0.0095(16) 0.0008(12) 0.0041(13) 0.0008(12)
C7 0.0100(16) 0.0075(17) 0.0109(16) -0.0004(12) 0.0049(13) -0.0002(12)
C8 0.0109(18) 0.0095(18) 0.0091(16) 0.0019(12) 0.0023(14) 0.0020(13)
C9 0.0145(17) 0.0088(18) 0.0132(17) -0.0008(13) 0.0042(14) -0.0013(13)
C10 0.0196(18) 0.0082(19) 0.0134(17) 0.0021(13) 0.0020(14) 0.0012(13)
C11 0.0137(17) 0.0141(19) 0.0118(17) 0.0024(13) 0.0013(14) 0.0024(13)
C12 0.0168(18) 0.0099(18) 0.0101(16) -0.0027(13) 0.0043(14) 0.0006(13)
C13 0.0151(18) 0.0111(19) 0.0098(16) -0.0003(13) 0.0003(14) 0.0013(13)
C14 0.0140(18) 0.016(2) 0.019(2) 0.0034(15) 0.0040(15) -0.0008(14)
C15 0.021(2) 0.012(2) 0.0152(19) -0.0037(14) -0.0002(15) -0.0025(14)
C16 0.013(3) 0.0083(17) 0.015(2) 0.0004(14) 0.005(2) 0.0018(11)
C17 0.0164(19) 0.014(2) 0.023(2) -0.0008(15) 0.0068(16) -0.0015(14)
C18 0.0132(18) 0.016(2) 0.0157(19) -0.0007(14) 0.0014(15) 0.0003(14)
C19 0.0119(16) 0.0077(18) 0.0078(16) 0.0008(12) 0.0037(13) 0.0003(12)
C20 0.0100(16) 0.0106(18) 0.0088(16) 0.0007(12) 0.0022(13) 0.0001(12)
C21 0.0108(16) 0.0122(19) 0.0115(17) 0.0010(13) 0.0038(13) 0.0049(13)
C22 0.0184(19) 0.0077(18) 0.0121(17) 0.0002(12) 0.0063(14) 0.0036(13)
C23 0.0156(18) 0.0061(18) 0.0138(17) -0.0009(13) 0.0029(14) -0.0012(13)
C24 0.0109(16) 0.0104(18) 0.0084(16) 0.0000(12) 0.0049(13) 0.0014(12)
C25 0.0071(15) 0.0088(18) 0.0166(18) 0.0004(13) 0.0026(13) -0.0014(12)
C26 0.0114(17) 0.0121(19) 0.0138(17) 0.0001(13) 0.0025(14) 0.0005(13)
C27 0.015(3) 0.015(2) 0.023(3) 0.0031(17) 0.008(2) -0.0008(19)
C28 0.0086(16) 0.0093(18) 0.0113(16) 0.0018(12) 0.0001(13) 0.0012(12)
C29 0.0118(17) 0.0129(19) 0.0197(19) -0.0019(14) 0.0047(15) -0.0005(13)
C30 0.0161(18) 0.014(2) 0.0140(18) -0.0015(13) 0.0032(15) 0.0014(14)
C31 0.0083(16) 0.0165(19) 0.0125(17) -0.0003(13) 0.0045(13) -0.0002(13)
C32 0.0154(17) 0.0110(19) 0.0169(18) 0.0009(14) 0.0044(14) 0.0017(13)
C33 0.0168(18) 0.018(2) 0.0132(17) 0.0023(14) 0.0003(14) 0.0055(15)
C34 0.0142(18) 0.018(2) 0.0095(17) 0.0005(13) 0.0037(14) -0.0014(14)
C35 0.0146(18) 0.016(2) 0.0116(17) -0.0024(13) 0.0052(14) -0.0033(14)
C36 0.0113(17) 0.016(2) 0.0179(19) -0.0033(14) 0.0022(15) -0.0009(13)
C37 0.0095(16) 0.0134(19) 0.0201(19) 0.0012(14) 0.0025(14) -0.0025(13)
C38 0.0127(17) 0.0122(19) 0.0151(18) 0.0010(13) 0.0044(14) -0.0014(13)
B1 0.0132(19) 0.012(2) 0.014(2) -0.0005(15) 0.0056(16) 0.0013(14)
B2 0.020(2) 0.0042(19) 0.0120(19) 0.0014(14) 0.0041(16) 0.0023(14)
O3 0.0115(13) 0.0304(18) 0.0183(15) 0.0055(12) 0.0038(11) 0.0035(11)
C39 0.0139(18) 0.020(2) 0.0139(18) 0.0020(14) 0.0030(14) 0.0025(14)
C40 0.013(2) 0.021(3) 0.014(2) 0.0032(17) 0.0037(18) 0.0020(19)
C41 0.0159(18) 0.0129(19) 0.0139(18) 0.0004(13) 0.0000(14) 0.0019(14)
C42 0.0129(18) 0.015(2) 0.020(2) -0.0019(14) 0.0040(15) -0.0003(14)
O4 0.0183(14) 0.0145(15) 0.0192(15) -0.0006(11) 0.0075(12) 0.0026(11)
C43 0.0164(18) 0.015(2) 0.0186(19) -0.0011(14) 0.0060(15) 0.0000(14)
C44 0.0129(18) 0.017(2) 0.0181(19) 0.0017(14) 0.0049(15) 0.0027(14)
C45 0.0171(18) 0.014(2) 0.025(2) 0.0048(15) 0.0045(16) 0.0030(14)
C46 0.0177(19) 0.011(2) 0.024(2) 0.0036(15) 0.0077(16) 0.0020(14)

loop_
_atom_site_label
_atom_site_type_symbol
_atom_site_thermal_displace_type
_atom_site_fract_x
_atom_site_fract_y
_atom_site_fract_z
_atom_site_occupancy
_atom_site_U_iso_or_equiv
_atom_site_calc_flag
_atom_site_refinement_flags
Lu1 Lu Uani 0.26964(1) 0.73646(1) 0.19960(1) 1.000 0.0068(1) . .
O1 O Uani 0.0551(3) 0.67712(19) 0.12567(18) 1.000 0.0110(7) . .
O2 O Uani 0.4605(3) 0.8118(2) 0.28327(18) 1.000 0.0115(8) . .
N1 N Uani 0.0917(3) 0.9669(2) 0.1858(2) 1.000 0.0101(8) . .
N2 N Uani 0.1442(3) 0.7948(2) 0.2944(2) 1.000 0.0083(8) . .
N3 N Uani 0.2844(4) 0.6368(2) 0.2973(2) 1.000 0.0084(8) . .
C1 C Uani 0.0492(4) 0.9470(3) 0.2569(2) 1.000 0.0104(10) . .
C2 C Uani 0.0685(4) 0.8710(2) 0.3066(2) 1.000 0.0097(10) . .
C3 C Uani 0.0141(4) 0.8619(3) 0.3829(3) 1.000 0.0109(10) . .
C4 C Uani 0.0577(4) 0.7803(3) 0.4167(2) 1.000 0.0109(10) . .
C5 C Uani 0.1377(4) 0.7412(2) 0.3609(2) 1.000 0.0082(9) . .
C6 C Uani 0.2119(4) 0.6540(2) 0.3684(2) 1.000 0.0092(9) . .
C7 C Uani 0.0488(4) 1.0530(2) 0.1513(2) 1.000 0.0091(9) . .
C8 C Uani 0.1494(4) 1.1217(3) 0.1612(2) 1.000 0.0098(10) . .
C9 C Uani 0.1056(4) 1.2046(3) 0.1306(2) 1.000 0.0120(10) . .
C10 C Uani -0.0350(4) 1.2213(3) 0.0931(3) 1.000 0.0139(10) . .
C11 C Uani -0.1320(4) 1.1521(3) 0.0824(3) 1.000 0.0133(10) . .
C12 C Uani -0.0923(4) 1.0670(3) 0.1108(2) 1.000 0.0120(10) . .
C13 C Uani -0.1987(4) 0.9922(3) 0.0922(2) 1.000 0.0122(10) . .
C14 C Uani -0.3495(4) 1.0192(3) 0.1020(3) 1.000 0.0162(11) . .
C15 C Uani -0.1984(5) 0.9573(3) 0.0035(3) 1.000 0.0165(11) . .
C16 C Uani 0.3013(4) 1.1066(3) 0.2073(3) 1.000 0.0118(13) . .
C17 C Uani 0.4104(5) 1.1676(3) 0.1783(3) 1.000 0.0174(11) . .
C18 C Uani 0.3079(4) 1.1174(3) 0.3031(3) 1.000 0.0151(11) . .
C19 C Uani 0.3470(4) 0.5509(2) 0.3051(2) 1.000 0.0089(10) . .
C20 C Uani 0.4951(4) 0.5392(3) 0.3334(2) 1.000 0.0097(10) . .
C21 C Uani 0.5512(4) 0.4540(3) 0.3434(2) 1.000 0.0113(10) . .
C22 C Uani 0.4674(4) 0.3803(3) 0.3256(2) 1.000 0.0123(10) . .
C23 C Uani 0.3214(4) 0.3914(3) 0.2967(3) 1.000 0.0118(10) . .
C24 C Uani 0.2600(4) 0.4747(3) 0.2856(2) 1.000 0.0095(10) . .
C25 C Uani 0.1049(4) 0.4825(3) 0.2456(3) 1.000 0.0108(10) . .
C26 C Uani 0.0879(4) 0.4619(3) 0.1512(3) 1.000 0.0124(10) . .
C27 C Uani 0.0070(6) 0.4231(4) 0.2879(4) 1.000 0.0171(16) . .
C28 C Uani 0.5933(4) 0.6171(2) 0.3564(2) 1.000 0.0100(10) . .
C29 C Uani 0.7235(4) 0.6143(3) 0.3137(3) 1.000 0.0146(11) . .
C30 C Uani 0.6383(4) 0.6235(3) 0.4529(3) 1.000 0.0146(11) . .
C31 C Uani -0.0765(4) 0.6745(3) 0.1581(3) 1.000 0.0121(10) . .
C32 C Uani -0.1788(4) 0.7299(3) 0.0962(3) 1.000 0.0143(10) . .
C33 C Uani -0.1364(4) 0.7065(3) 0.0110(3) 1.000 0.0163(11) . .
C34 C Uani 0.0156(4) 0.6707(3) 0.0346(3) 1.000 0.0137(11) . .
C35 C Uani 0.4601(4) 0.8416(3) 0.3694(3) 1.000 0.0137(11) . .
C36 C Uani 0.6004(4) 0.8910(3) 0.3957(3) 1.000 0.0151(11) . .
C37 C Uani 0.6253(4) 0.9284(3) 0.3123(3) 1.000 0.0144(10) . .
C38 C Uani 0.5793(4) 0.8527(3) 0.2520(3) 1.000 0.0131(10) . .
B1 B Uani 0.4093(5) 0.6872(3) 0.0920(3) 1.000 0.0127(11) . .
B2 B Uani 0.1746(5) 0.9051(3) 0.1341(3) 1.000 0.0119(11) . .
O3 O Uani 0.7278(3) 0.4071(2) 0.0847(2) 1.000 0.0199(9) . .
C39 C Uani 0.6325(4) 0.3679(3) 0.1333(3) 1.000 0.0159(11) . .
C40 C Uani 0.4853(6) 0.4103(4) 0.1041(4) 1.000 0.0158(14) . .
C41 C Uani 0.5026(4) 0.4587(3) 0.0231(3) 1.000 0.0146(11) . .
C42 C Uani 0.6592(4) 0.4834(3) 0.0432(3) 1.000 0.0158(11) . .
O4 O Uani 0.9459(3) 0.0978(2) 0.3727(2) 1.000 0.0168(8) . .
C43 C Uani 0.8580(5) 0.1013(3) 0.4352(3) 1.000 0.0163(11) . .
C44 C Uani 0.7344(4) 0.1594(3) 0.3972(3) 1.000 0.0157(11) . .
C45 C Uani 0.8036(5) 0.2286(3) 0.3483(3) 1.000 0.0186(11) . .
C46 C Uani 0.9490(5) 0.1864(3) 0.3420(3) 1.000 0.0171(11) . .
H1 H Uiso -0.00360 0.99220 0.27810 1.000 0.0120 calc R
H1A H Uiso 0.469(7) 0.675(4) 0.046(4) 1.000 0.0150 . .
H1B H Uiso 0.327(7) 0.753(4) 0.072(4) 1.000 0.0150 . .
H1C H Uiso 0.319(8) 0.634(4) 0.101(4) 1.000 0.0150 . .
H1D H Uiso 0.472(7) 0.691(4) 0.147(4) 1.000 0.0150 . .
H2A H Uiso 0.195(7) 0.931(4) 0.080(4) 1.000 0.0140 . .
H2B H Uiso 0.117(7) 0.840(5) 0.106(4) 1.000 0.0140 . .
H2C H Uiso 0.296(7) 0.889(4) 0.173(4) 1.000 0.0140 . .
H3 H Uiso -0.04170 0.90380 0.40620 1.000 0.0130 calc R
H4 H Uiso 0.03780 0.75560 0.46750 1.000 0.0130 calc R
H6A H Uiso 0.28250 0.65260 0.42160 1.000 0.0110 calc R
H6B H Uiso 0.14150 0.60680 0.37120 1.000 0.0110 calc R
H9 H Uiso 0.17320 1.25100 0.13530 1.000 0.0140 calc R
H10 H Uiso -0.06410 1.27920 0.07510 1.000 0.0170 calc R
H11 H Uiso -0.22720 1.16280 0.05520 1.000 0.0160 calc R
H13 H Uiso -0.16690 0.94350 0.13320 1.000 0.0150 calc R
H14A H Uiso -0.41370 0.96870 0.08930 1.000 0.0250 calc R
H14B H Uiso -0.38260 1.06740 0.06280 1.000 0.0250 calc R
H14C H Uiso -0.34870 1.03890 0.16000 1.000 0.0250 calc R
H15A H Uiso -0.26710 0.90900 -0.00880 1.000 0.0250 calc R
H15B H Uiso -0.10310 0.93560 -0.00030 1.000 0.0250 calc R
H15C H Uiso -0.22470 1.00480 -0.03760 1.000 0.0250 calc R
H16 H Uiso 0.32800 1.04450 0.19660 1.000 0.0140 calc R
H17A H Uiso 0.50540 1.15440 0.21030 1.000 0.0260 calc R
H17B H Uiso 0.38620 1.22900 0.18800 1.000 0.0260 calc R
H17C H Uiso 0.40950 1.15840 0.11790 1.000 0.0260 calc R
H18A H Uiso 0.23810 1.07830 0.32170 1.000 0.0220 calc R
H18B H Uiso 0.28650 1.17870 0.31560 1.000 0.0220 calc R
H18C H Uiso 0.40350 1.10220 0.33310 1.000 0.0220 calc R
H21 H Uiso 0.65040 0.44680 0.36300 1.000 0.0140 calc R
H22 H Uiso 0.50790 0.32300 0.33270 1.000 0.0150 calc R
H23 H Uiso 0.26280 0.34080 0.28420 1.000 0.0140 calc R
H25 H Uiso 0.07520 0.54510 0.25160 1.000 0.0130 calc R
H26A H Uiso -0.01260 0.46680 0.12490 1.000 0.0190 calc R
H26B H Uiso 0.12130 0.40190 0.14370 1.000 0.0190 calc R
H26C H Uiso 0.14400 0.50390 0.12460 1.000 0.0190 calc R
H27A H Uiso -0.09180 0.43090 0.25940 1.000 0.0260 calc R
H27B H Uiso 0.01580 0.43930 0.34750 1.000 0.0260 calc R
H27C H Uiso 0.03490 0.36130 0.28350 1.000 0.0260 calc R
H28 H Uiso 0.53850 0.67170 0.33670 1.000 0.0120 calc R
H29A H Uiso 0.78320 0.66610 0.33070 1.000 0.0220 calc R
H29B H Uiso 0.69260 0.61440 0.25230 1.000 0.0220 calc R
H29C H Uiso 0.77820 0.56070 0.33090 1.000 0.0220 calc R
H30A H Uiso 0.70170 0.67420 0.46710 1.000 0.0220 calc R
H30B H Uiso 0.68820 0.56950 0.47440 1.000 0.0220 calc R
H30C H Uiso 0.55370 0.63100 0.47870 1.000 0.0220 calc R
H31A H Uiso -0.06340 0.69980 0.21560 1.000 0.0150 calc R
H31B H Uiso -0.11160 0.61330 0.15970 1.000 0.0150 calc R
H32A H Uiso -0.16560 0.79360 0.10880 1.000 0.0170 calc R
H32B H Uiso -0.27880 0.71370 0.09690 1.000 0.0170 calc R
H33A H Uiso -0.20100 0.66130 -0.01910 1.000 0.0200 calc R
H33B H Uiso -0.13910 0.75930 -0.02530 1.000 0.0200 calc R
H34A H Uiso 0.01950 0.60870 0.01620 1.000 0.0160 calc R
H34B H Uiso 0.08140 0.70600 0.00690 1.000 0.0160 calc R
H35A H Uiso 0.45460 0.79080 0.40720 1.000 0.0160 calc R
H35B H Uiso 0.37820 0.88100 0.37120 1.000 0.0160 calc R
H36A H Uiso 0.59150 0.93840 0.43660 1.000 0.0180 calc R
H36B H Uiso 0.67800 0.85060 0.42060 1.000 0.0180 calc R
H37A H Uiso 0.72680 0.94330 0.31450 1.000 0.0170 calc R
H37B H Uiso 0.56660 0.98150 0.29630 1.000 0.0170 calc R
H38A H Uiso 0.54860 0.87460 0.19360 1.000 0.0160 calc R
H38B H Uiso 0.65790 0.81010 0.25270 1.000 0.0160 calc R
H39A H Uiso 0.66620 0.37900 0.19420 1.000 0.0190 calc R
H39B H Uiso 0.62710 0.30350 0.12390 1.000 0.0190 calc R
H40A H Uiso 0.40990 0.36490 0.09260 1.000 0.0190 calc R
H40B H Uiso 0.46210 0.45190 0.14700 1.000 0.0190 calc R
H41A H Uiso 0.48150 0.41970 -0.02680 1.000 0.0170 calc R
H41B H Uiso 0.44110 0.51160 0.01370 1.000 0.0170 calc R
H42A H Uiso 0.69590 0.49650 -0.00920 1.000 0.0190 calc R
H42B H Uiso 0.67440 0.53550 0.08070 1.000 0.0190 calc R
H43A H Uiso 0.91030 0.12710 0.48840 1.000 0.0200 calc R
H43B H Uiso 0.82460 0.04170 0.44720 1.000 0.0200 calc R
H44A H Uiso 0.69000 0.18720 0.44160 1.000 0.0190 calc R
H44B H Uiso 0.66120 0.12530 0.35890 1.000 0.0190 calc R
H45A H Uiso 0.81650 0.28520 0.37930 1.000 0.0220 calc R
H45B H Uiso 0.74600 0.23890 0.29160 1.000 0.0220 calc R
H46A H Uiso 0.96360 0.18630 0.28270 1.000 0.0200 calc R
H46B H Uiso 1.02750 0.21980 0.37660 1.000 0.0200 calc R

loop_
_atom_type_symbol
_atom_type_description
_atom_type_scat_dispersion_real
_atom_type_scat_dispersion_imag
_atom_type_scat_source
O O 0.0106 0.0060 'International Tables Vol C Tables 4.2.6.8 and 6.1.1.4'
N N 0.0061 0.0033 'International Tables Vol C Tables 4.2.6.8 and 6.1.1.4'
Lu Lu -0.4720 5.8584 'International Tables Vol C Tables 4.2.6.8 and 6.1.1.4'
B B 0.0013 0.0007 'International Tables Vol C Tables 4.2.6.8 and 6.1.1.4'
H H 0.0000 0.0000 'International Tables Vol C Tables 4.2.6.8 and 6.1.1.4'
C C 0.0033 0.0016 'International Tables Vol C Tables 4.2.6.8 and 6.1.1.4'

loop_
_geom_angle_atom_site_label_1
_geom_angle_atom_site_label_2
_geom_angle_atom_site_label_3
_geom_angle
_geom_angle_publ_flag
O1 Lu1 O2 170.65(10) yes
O1 Lu1 N2 88.38(10) yes
O1 Lu1 N3 92.09(12) yes
O1 Lu1 B1 93.50(13) yes
O1 Lu1 B2 88.06(12) yes
O2 Lu1 N2 82.85(10) yes
O2 Lu1 N3 88.94(12) yes
O2 Lu1 B1 94.96(13) yes
O2 Lu1 B2 86.45(12) yes
N2 Lu1 N3 76.03(12) yes
N2 Lu1 B1 174.67(13) yes
N2 Lu1 B2 74.26(12) yes
N3 Lu1 B1 108.86(14) yes
N3 Lu1 B2 150.27(13) yes
B1 Lu1 B2 100.79(14) yes
O1 Lu1 H1B 85.1(17) no
O2 Lu1 H1B 100.2(17) no
N2 Lu1 H1B 144.8(16) no
N3 Lu1 H1B 138.7(16) no
B1 Lu1 H1B 30.8(16) no
B2 Lu1 H1B 71.0(16) no
C31 O1 C34 106.2(3) yes
Lu1 O1 C31 124.2(2) yes
Lu1 O1 C34 125.5(2) yes
C35 O2 C38 109.4(3) yes
Lu1 O2 C35 124.0(2) yes
Lu1 O2 C38 125.3(2) yes
C39 O3 C42 107.9(3) yes
C43 O4 C46 105.1(3) yes
C1 N1 C7 115.4(3) yes
C1 N1 B2 126.3(3) yes
C7 N1 B2 118.2(3) yes
Lu1 N2 C2 139.7(2) yes
C2 N2 C5 106.7(3) yes
Lu1 N2 C5 113.6(2) yes
Lu1 N3 C6 117.7(2) yes
C6 N3 C19 110.1(3) yes
Lu1 N3 C19 132.1(2) yes
N1 C1 C2 131.1(4) yes
N2 C2 C1 128.4(3) yes
C1 C2 C3 122.9(3) no
N2 C2 C3 108.7(3) yes
C2 C3 C4 107.1(3) no
C3 C4 C5 106.5(3) no
N2 C5 C4 111.0(3) yes
C4 C5 C6 128.6(3) no
N2 C5 C6 120.4(3) yes
N3 C6 C5 112.3(3) yes
N1 C7 C8 119.0(3) yes
N1 C7 C12 119.7(3) yes
C8 C7 C12 121.3(3) no
C9 C8 C16 120.6(4) no
C7 C8 C16 121.0(4) no
C7 C8 C9 118.4(3) no
C8 C9 C10 121.6(4) no
C9 C10 C11 119.0(4) no
C10 C11 C12 121.4(4) no
C7 C12 C11 118.2(4) no
C11 C12 C13 119.6(3) no
C7 C12 C13 122.1(4) no
C12 C13 C14 112.9(4) no
C12 C13 C15 109.3(3) no
C14 C13 C15 110.5(3) no
C8 C16 C18 109.5(3) no
C8 C16 C17 113.7(4) no
C17 C16 C18 109.5(4) no
N3 C19 C24 120.1(3) yes
N3 C19 C20 121.3(3) yes
C20 C19 C24 118.6(3) no
C19 C20 C28 121.3(4) no
C21 C20 C28 119.1(3) no
C19 C20 C21 119.5(4) no
C20 C21 C22 122.1(4) no
C21 C22 C23 118.7(4) no
C22 C23 C24 121.6(4) no
C19 C24 C23 119.5(3) no
C23 C24 C25 119.0(4) no
C19 C24 C25 121.3(4) no
C26 C25 C27 110.8(4) no
C24 C25 C27 113.1(4) no
C24 C25 C26 109.1(3) no
C20 C28 C29 112.8(3) no
C20 C28 C30 110.1(3) no
C29 C28 C30 110.8(3) no
O1 C31 C32 104.3(3) yes
C31 C32 C33 102.4(3) no
C32 C33 C34 104.5(4) no
O1 C34 C33 106.8(3) yes
O2 C35 C36 105.2(3) yes
C35 C36 C37 102.1(4) no
C36 C37 C38 102.1(4) no
O2 C38 C37 104.7(3) yes
C2 C1 H1 114.00 no
N1 C1 H1 114.00 no
C4 C3 H3 126.00 no
C2 C3 H3 126.00 no
C3 C4 H4 127.00 no
C5 C4 H4 127.00 no
C5 C6 H6A 109.00 no
N3 C6 H6B 109.00 no
N3 C6 H6A 109.00 no
H6A C6 H6B 108.00 no
C5 C6 H6B 109.00 no
C10 C9 H9 119.00 no
C8 C9 H9 119.00 no
C9 C10 H10 120.00 no
C11 C10 H10 121.00 no
C12 C11 H11 119.00 no
C10 C11 H11 119.00 no
C15 C13 H13 108.00 no
C12 C13 H13 108.00 no
C14 C13 H13 108.00 no
H14A C14 H14C 110.00 no
C13 C14 H14B 109.00 no
C13 C14 H14A 110.00 no
H14B C14 H14C 109.00 no
C13 C14 H14C 110.00 no
H14A C14 H14B 109.00 no
H15B C15 H15C 109.00 no
C13 C15 H15C 109.00 no
H15A C15 H15B 109.00 no
C13 C15 H15B 110.00 no
C13 C15 H15A 110.00 no
H15A C15 H15C 109.00 no
C8 C16 H16 108.00 no
C18 C16 H16 108.00 no
C17 C16 H16 108.00 no
C16 C17 H17B 109.00 no
H17A C17 H17C 109.00 no
C16 C17 H17A 109.00 no
H17B C17 H17C 109.00 no
C16 C17 H17C 109.00 no
H17A C17 H17B 109.00 no
H18B C18 H18C 109.00 no
C16 C18 H18C 110.00 no
H18A C18 H18B 109.00 no
C16 C18 H18B 110.00 no
H18A C18 H18C 109.00 no
C16 C18 H18A 110.00 no
C22 C21 H21 119.00 no
C20 C21 H21 119.00 no
C23 C22 H22 121.00 no
C21 C22 H22 121.00 no
C24 C23 H23 119.00 no
C22 C23 H23 119.00 no
C24 C25 H25 108.00 no
C27 C25 H25 108.00 no
C26 C25 H25 108.00 no
H26A C26 H26B 109.00 no
C25 C26 H26A 109.00 no
H26A C26 H26C 109.00 no
H26B C26 H26C 110.00 no
C25 C26 H26C 109.00 no
C25 C26 H26B 109.00 no
C25 C27 H27B 110.00 no
C25 C27 H27A 109.00 no
H27A C27 H27B 109.00 no
C25 C27 H27C 109.00 no
H27B C27 H27C 110.00 no
H27A C27 H27C 109.00 no
C20 C28 H28 108.00 no
C30 C28 H28 108.00 no
C29 C28 H28 108.00 no
H29A C29 H29B 110.00 no
C28 C29 H29A 109.00 no
H29A C29 H29C 109.00 no
H29B C29 H29C 110.00 no
C28 C29 H29B 109.00 no
C28 C29 H29C 109.00 no
C28 C30 H30B 109.00 no
C28 C30 H30A 109.00 no
H30A C30 H30C 109.00 no
H30A C30 H30B 109.00 no
C28 C30 H30C 110.00 no
H30B C30 H30C 109.00 no
H31A C31 H31B 109.00 no
C32 C31 H31A 111.00 no
O1 C31 H31A 111.00 no
O1 C31 H31B 111.00 no
C32 C31 H31B 111.00 no
C31 C32 H32A 111.00 no
C33 C32 H32A 111.00 no
C33 C32 H32B 111.00 no
H32A C32 H32B 109.00 no
C31 C32 H32B 111.00 no
C32 C33 H33B 111.00 no
C34 C33 H33A 111.00 no
C32 C33 H33A 111.00 no
H33A C33 H33B 109.00 no
C34 C33 H33B 111.00 no
H34A C34 H34B 109.00 no
C33 C34 H34A 110.00 no
O1 C34 H34A 110.00 no
O1 C34 H34B 110.00 no
C33 C34 H34B 110.00 no
O2 C35 H35A 111.00 no
C36 C35 H35A 111.00 no
C36 C35 H35B 111.00 no
H35A C35 H35B 109.00 no
O2 C35 H35B 111.00 no
H36A C36 H36B 109.00 no
C37 C36 H36A 111.00 no
C35 C36 H36B 111.00 no
C37 C36 H36B 111.00 no
C35 C36 H36A 111.00 no
H37A C37 H37B 109.00 no
C38 C37 H37A 111.00 no
C38 C37 H37B 111.00 no
C36 C37 H37A 111.00 no
C36 C37 H37B 111.00 no
O2 C38 H38B 111.00 no
C37 C38 H38A 111.00 no
O2 C38 H38A 111.00 no
H38A C38 H38B 109.00 no
C37 C38 H38B 111.00 no
O3 C39 C40 107.2(4) yes
C39 C40 C41 103.1(4) no
C40 C41 C42 101.0(4) no
O3 C42 C41 104.5(3) yes
O3 C39 H39A 110.00 no
O3 C39 H39B 110.00 no
H39A C39 H39B 109.00 no
C40 C39 H39A 110.00 no
C40 C39 H39B 110.00 no
C41 C40 H40A 111.00 no
C41 C40 H40B 111.00 no
H40A C40 H40B 109.00 no
C39 C40 H40A 111.00 no
C39 C40 H40B 111.00 no
C40 C41 H41A 112.00 no
C40 C41 H41B 111.00 no
C42 C41 H41A 112.00 no
C42 C41 H41B 112.00 no
H41A C41 H41B 109.00 no
O3 C42 H42B 111.00 no
C41 C42 H42A 111.00 no
O3 C42 H42A 111.00 no
C41 C42 H42B 111.00 no
H42A C42 H42B 109.00 no
O4 C43 C44 104.7(4) yes
C43 C44 C45 103.3(3) no
C44 C45 C46 103.1(4) no
O4 C46 C45 106.9(4) yes
O4 C43 H43A 111.00 no
O4 C43 H43B 111.00 no
H43A C43 H43B 109.00 no
C44 C43 H43A 111.00 no
C44 C43 H43B 111.00 no
C43 C44 H44A 111.00 no
H44A C44 H44B 109.00 no
C43 C44 H44B 111.00 no
C45 C44 H44A 111.00 no
C45 C44 H44B 111.00 no
H45A C45 H45B 109.00 no
C44 C45 H45B 111.00 no
C44 C45 H45A 111.00 no
C46 C45 H45B 111.00 no
C46 C45 H45A 111.00 no
C45 C46 H46A 110.00 no
H46A C46 H46B 109.00 no
O4 C46 H46B 110.00 no
O4 C46 H46A 110.00 no
C45 C46 H46B 110.00 no
Lu1 B2 N1 120.0(3) yes
Lu1 B1 H1B 64(3) no
Lu1 B1 H1A 173(3) no
H1A B1 H1D 110(5) no
H1B B1 H1C 98(5) no
H1B B1 H1D 116(5) no
H1C B1 H1D 105(5) no
Lu1 B1 H1D 71(4) no
H1A B1 H1B 111(5) no
Lu1 B1 H1C 68(3) no
H1A B1 H1C 118(5) no
Lu1 B2 H2A 125(4) no
Lu1 B2 H2B 59(3) no
H2A B2 H2B 98(5) no
H2A B2 H2C 102(5) no
H2B B2 H2C 111(5) no
Lu1 B2 H2C 55(3) no
N1 B2 H2A 115(4) no
N1 B2 H2B 117(3) no
N1 B2 H2C 112(3) no

loop_
_geom_bond_atom_site_label_1
_geom_bond_atom_site_label_2
_geom_bond_distance
_geom_bond_publ_flag
Lu1 O1 2.356(3) yes
Lu1 O2 2.358(3) yes
Lu1 N2 2.284(3) yes
Lu1 N3 2.168(3) yes
Lu1 B1 2.486(5) yes
Lu1 B2 2.853(5) yes
Lu1 H1B 2.24(6) no
O1 C34 1.450(6) yes
O1 C31 1.447(5) yes
O2 C38 1.461(5) yes
O2 C35 1.460(6) yes
O3 C39 1.433(5) yes
O3 C42 1.435(5) yes
O4 C46 1.435(6) yes
O4 C43 1.424(6) yes
N1 C7 1.450(4) yes
N1 C1 1.317(5) yes
N1 B2 1.562(6) yes
N2 C2 1.397(4) yes
N2 C5 1.355(4) yes
N3 C19 1.430(5) yes
N3 C6 1.465(5) yes
C1 C2 1.397(5) no
C2 C3 1.425(6) no
C3 C4 1.386(6) no
C4 C5 1.412(5) no
C5 C6 1.496(5) no
C7 C12 1.404(5) no
C7 C8 1.408(5) no
C8 C9 1.388(6) no
C8 C16 1.524(6) no
C9 C10 1.393(6) no
C10 C11 1.391(6) no
C11 C12 1.399(6) no
C12 C13 1.517(6) no
C13 C14 1.534(6) no
C13 C15 1.524(6) no
C16 C18 1.541(7) no
C16 C17 1.529(6) no
C19 C24 1.426(5) no
C19 C20 1.418(5) no
C20 C21 1.398(6) no
C20 C28 1.513(5) no
C21 C22 1.375(6) no
C22 C23 1.399(6) no
C23 C24 1.392(6) no
C24 C25 1.510(6) no
C25 C26 1.532(7) no
C25 C27 1.544(7) no
C28 C29 1.527(6) no
C28 C30 1.539(6) no
C31 C32 1.518(6) no
C32 C33 1.541(7) no
C33 C34 1.533(6) no
C35 C36 1.528(6) no
C36 C37 1.516(7) no
C37 C38 1.517(7) no
C1 H1 0.9500 no
C3 H3 0.9500 no
C4 H4 0.9500 no
C6 H6B 0.9900 no
C6 H6A 0.9900 no
C9 H9 0.9500 no
C10 H10 0.9500 no
C11 H11 0.9500 no
C13 H13 1.0000 no
C14 H14C 0.9800 no
C14 H14B 0.9800 no
C14 H14A 0.9800 no
C15 H15B 0.9800 no
C15 H15C 0.9800 no
C15 H15A 0.9800 no
C16 H16 1.0000 no
C17 H17C 0.9800 no
C17 H17A 0.9800 no
C17 H17B 0.9800 no
C18 H18B 0.9800 no
C18 H18C 0.9800 no
C18 H18A 0.9800 no
C21 H21 0.9500 no
C22 H22 0.9500 no
C23 H23 0.9500 no
C25 H25 1.0000 no
C26 H26B 0.9800 no
C26 H26C 0.9800 no
C26 H26A 0.9800 no
C27 H27C 0.9800 no
C27 H27A 0.9800 no
C27 H27B 0.9800 no
C28 H28 1.0000 no
C29 H29C 0.9800 no
C29 H29B 0.9800 no
C29 H29A 0.9800 no
C30 H30A 0.9800 no
C30 H30C 0.9800 no
C30 H30B 0.9800 no
C31 H31A 0.9900 no
C31 H31B 0.9900 no
C32 H32B 0.9900 no
C32 H32A 0.9900 no
C33 H33A 0.9900 no
C33 H33B 0.9900 no
C34 H34B 0.9900 no
C34 H34A 0.9900 no
C35 H35B 0.9900 no
C35 H35A 0.9900 no
C36 H36B 0.9900 no
C36 H36A 0.9900 no
C37 H37A 0.9900 no
C37 H37B 0.9900 no
C38 H38A 0.9900 no
C38 H38B 0.9900 no
C39 C40 1.541(7) no
C40 C41 1.532(8) no
C41 C42 1.520(6) no
C39 H39B 0.9900 no
C39 H39A 0.9900 no
C40 H40A 0.9900 no
C40 H40B 0.9900 no
C41 H41A 0.9900 no
C41 H41B 0.9900 no
C42 H42A 0.9900 no
C42 H42B 0.9900 no
C43 C44 1.512(6) no
C44 C45 1.533(6) no
C45 C46 1.550(7) no
C43 H43A 0.9900 no
C43 H43B 0.9900 no
C44 H44A 0.9900 no
C44 H44B 0.9900 no
C45 H45B 0.9900 no
C45 H45A 0.9900 no
C46 H46A 0.9900 no
C46 H46B 0.9900 no
B1 H1D 0.98(7) no
B1 H1C 1.21(7) no
B1 H1A 1.03(7) no
B1 H1B 1.28(6) no
B2 H2B 1.18(7) no
B2 H2C 1.24(7) no
B2 H2A 1.01(6) no

loop_
_geom_contact_atom_site_label_1
_geom_contact_atom_site_label_2
_geom_contact_distance
_geom_contact_site_symmetry_2
_geom_contact_publ_flag
Lu1 C25 4.278(4) . no
Lu1 C28 4.050(3) . no
Lu1 H25 3.6300 . no
Lu1 H26C 3.8500 . no
Lu1 H28 3.2200 . no
O1 N2 3.234(4) . no
O1 N3 3.260(4) . no
O1 C26 3.300(5) . no
O2 C28 3.345(4) . no
O2 N2 3.072(4) . no
O2 N3 3.174(4) . no
O4 C1 3.218(5) 1_645 no
O1 H2B 2.58(8) . no
O1 H25 2.8300 . no
O1 H1C 2.70(8) . no
O1 H26C 2.7600 . no
O2 H1D 2.88(6) . no
O2 H28 2.3600 . no
O2 H2C 2.45(6) . no
O3 H26A 2.6100 1_655 no
O3 H10 2.8000 1_645 no
O3 H6A 2.9100 2_564 no
O4 H1 2.3200 1_645 no
N1 N2 3.133(4) . no
N1 C18 3.412(5) . no
N2 O2 3.072(4) . no
N2 O1 3.234(4) . no
N2 B2 3.134(6) . no
N2 N1 3.133(4) . no
N2 C31 3.305(5) . no
N2 N3 2.743(4) . no
N2 C35 3.124(5) . no
N2 C6 2.475(4) . no
N3 N2 2.743(4) . no
N3 O2 3.174(4) . no
N3 C5 2.459(5) . no
N3 O1 3.260(4) . no
N1 H18A 2.9200 . no
N1 H16 2.5300 . no
N1 H13 2.4900 . no
N2 H31A 2.5900 . no
N2 H35B 2.6900 . no
N3 H25 2.4400 . no
N3 H28 2.4500 . no
C1 C13 3.293(5) . no
C1 O4 3.218(5) 1_465 no
C1 C18 3.562(6) . no
C5 C35 3.418(6) . no
C6 C25 3.316(6) . no
C13 C1 3.293(5) . no
C14 C17 3.587(6) 1_455 no
C15 C18 3.431(7) 2_474 no
C16 B2 3.419(6) . no
C17 C14 3.587(6) 1_655 no
C18 C1 3.562(6) . no
C18 N1 3.412(5) . no
C18 C15 3.431(7) 2_575 no
C22 C33 3.564(6) 2_565 no
C22 C34 3.403(6) 2_565 no
C25 Lu1 4.278(4) . no
C25 C6 3.316(6) . no
C25 C31 3.549(6) . no
C26 C31 3.599(6) . no
C26 O1 3.300(5) . no
C26 C30 3.559(7) 2_464 no
C28 O2 3.345(4) . no
C28 Lu1 4.050(3) . no
C29 C31 3.536(6) 1_655 no
C30 C26 3.559(7) 2_565 no
C31 C25 3.549(6) . no
C31 C29 3.536(6) 1_455 no
C31 C26 3.599(6) . no
C33 C22 3.564(6) 2_464 no
C34 C22 3.403(6) 2_464 no
C35 C5 3.418(6) . no
C1 H13 2.6000 . no
C1 H18A 2.7600 . no
C2 H35B 2.9600 . no
C3 H14B 3.0800 2_575 no
C3 H37A 3.0300 1_455 no
C4 H11 2.8800 2_575 no
C5 H35A 3.0800 . no
C5 H31A 2.8200 . no
C6 H42A 3.0400 2_465 no
C6 H25 2.6600 . no
C6 H35A 3.0900 . no
C7 H18A 3.0300 . no
C8 H46A 3.0300 1_465 no
C9 H26B 3.0000 1_565 no
C9 H46A 3.0200 1_465 no
C9 H17B 2.7000 . no
C9 H17C 3.0300 . no
C10 H35A 2.9800 2_474 no
C11 H15C 2.9800 . no
C11 H14B 2.6900 . no
C12 H1 2.9000 . no
C13 H32A 3.0400 . no
C14 H38A 2.9100 1_455 no
C14 H11 2.6500 . no
C15 H32A 2.9900 . no
C15 H18A 2.9300 2_474 no
C17 H9 2.5800 . no
C17 H14C 3.0700 1_655 no
C21 H34A 3.0100 2_565 no
C21 H29C 2.7400 . no
C21 H39A 3.0400 . no
C21 H30B 2.8700 . no
C22 H34A 3.0200 2_565 no
C22 H39A 3.0900 . no
C22 H40B 3.0700 . no
C23 H26B 2.8400 . no
C23 H27C 2.7500 . no
C24 H6B 2.7900 . no
C25 H31B 3.0200 . no
C25 H6B 2.7400 . no
C26 H30C 3.0800 2_464 no
C26 H23 3.0800 . no
C26 H34A 3.1000 . no
C26 H31B 3.0000 . no
C27 H23 2.7600 . no
C29 H31A 3.0800 1_655 no
C29 H21 2.7900 . no
C30 H21 3.0600 . no
C30 H35A 3.1000 . no
C31 H29B 3.0400 1_455 no
C31 H25 2.7300 . no
C34 H26C 3.0600 . no
C34 H1C 2.96(8) . no
C34 H2B 2.91(7) . no
C35 H28 2.7600 . no
C37 H44B 3.0800 1_565 no
C37 H14C 3.0200 1_655 no
C38 H1D 3.05(6) . no
C38 H2C 2.83(7) . no
C41 H30B 3.0000 2_464 no
C42 H6B 3.0700 2_564 no
C43 H2A 3.07(7) 2_565 no
C44 H1B 3.09(6) 2_565 no
C46 H27C 2.9800 1_655 no
B2 N2 3.134(6) . no
B2 C16 3.419(6) . no
B2 C2 3.167(6) . no
B1 H41B 2.9900 . no
B1 H32B 3.0000 1_655 no
B2 H1B 3.00(6) . no
B2 H16 2.6700 . no
H1 H3 2.5400 . no
H1 C12 2.9000 . no
H1 O4 2.3200 1_465 no
H1A H41B 2.5400 . no
H1A H32B 2.4700 1_655 no
H1B H34B 2.5000 . no
H1B H2B 2.54(10) . no
H1B H1C 1.87(9) . no
H1B H1D 1.91(9) . no
H1B H43A 2.4800 2_464 no
H1B H1A 1.90(9) . no
H1B C44 3.09(6) 2_464 no
H1B B2 3.00(6) . no
H1B H44A 2.4400 2_464 no
H1C C34 2.96(8) . no
H1D C38 3.05(6) . no
H2A C43 3.07(7) 2_464 no
H2B C34 2.91(7) . no
H2B H34B 2.5700 . no
H2C H16 2.4000 . no
H2C H38A 2.3900 . no
H2C C38 2.83(7) . no
H3 H1 2.5400 . no
H3 H37A 2.5000 1_455 no
H3 H43B 2.6000 1_465 no
H6A O3 2.9100 2_465 no
H6B H25 2.1300 . no
H6B C25 2.7400 . no
H6B C24 2.7900 . no
H6B H42A 2.4600 2_465 no
H6B C42 3.0700 2_465 no
H6B H41A 2.4700 2_465 no
H9 H17B 2.0900 . no
H9 H26B 2.3500 1_565 no
H9 C17 2.5800 . no
H10 H30C 2.4800 2_474 no
H10 O3 2.8000 1_465 no
H11 C14 2.6500 . no
H11 C4 2.8800 2_474 no
H11 H14B 2.0900 . no
H13 H32A 2.3100 . no
H13 C1 2.6000 . no
H13 N1 2.4900 . no
H14A H43A 2.5700 2_364 no
H14A H38A 2.2800 1_455 no
H14A H15A 2.4700 . no
H14B H15C 2.5800 . no
H14B C11 2.6900 . no
H14B H11 2.0900 . no
H14B C3 3.0800 2_474 no
H14C C37 3.0200 1_455 no
H14C H17A 2.4700 1_455 no
H14C C17 3.0700 1_455 no
H15A H14A 2.4700 . no
H15C C11 2.9800 . no
H15C H14B 2.5800 . no
H15C H35B 2.5800 2_474 no
H15C H18A 2.5600 2_474 no
H16 B2 2.6700 . no
H16 H2C 2.4000 . no
H16 N1 2.5300 . no
H17A H14C 2.4700 1_655 no
H17A H18C 2.4900 . no
H17B H18B 2.5300 . no
H17B C9 2.7000 . no
H17B H9 2.0900 . no
H17C C9 3.0300 . no
H18A C15 2.9300 2_575 no
H18A C7 3.0300 . no
H18A H15C 2.5600 2_575 no
H18A N1 2.9200 . no
H18A C1 2.7600 . no
H18B H23 2.5100 1_565 no
H18B H17B 2.5300 . no
H18C H17A 2.4900 . no
H18C H37B 2.5400 . no
H18C H44B 2.4500 1_565 no
H21 H29C 2.2300 . no
H21 C29 2.7900 . no
H21 C30 3.0600 . no
H21 H30B 2.5700 . no
H23 C26 3.0800 . no
H23 H26B 2.5900 . no
H23 C27 2.7600 . no
H23 H27C 2.2000 . no
H23 H18B 2.5100 1_545 no
H25 C6 2.6600 . no
H25 C31 2.7300 . no
H25 N3 2.4400 . no
H25 Lu1 3.6300 . no
H25 H31B 2.3400 . no
H25 H6B 2.1300 . no
H25 O1 2.8300 . no
H26A H31B 2.5200 . no
H26A O3 2.6100 1_455 no
H26A H27A 2.4800 . no
H26B C23 2.8400 . no
H26B H23 2.5900 . no
H26B C9 3.0000 1_545 no
H26B H9 2.3500 1_545 no
H26C O1 2.7600 . no
H26C H34A 2.5000 . no
H26C Lu1 3.8500 . no
H26C C34 3.0600 . no
H27A H39A 2.4900 1_455 no
H27A H26A 2.4800 . no
H27C C23 2.7500 . no
H27C C46 2.9800 1_455 no
H27C H23 2.2000 . no
H28 C35 2.7600 . no
H28 Lu1 3.2200 . no
H28 O2 2.3600 . no
H28 N3 2.4500 . no
H28 H35A 2.3500 . no
H29A H30A 2.4600 . no
H29B C31 3.0400 1_655 no
H29B H31B 2.6000 1_655 no
H29C H21 2.2300 . no
H29C C21 2.7400 . no
H30A H29A 2.4600 . no
H30B C41 3.0000 2_565 no
H30B H21 2.5700 . no
H30B C21 2.8700 . no
H30C H10 2.4800 2_575 no
H30C C26 3.0800 2_565 no
H31A C29 3.0800 1_455 no
H31A N2 2.5900 . no
H31A C5 2.8200 . no
H31B C26 3.0000 . no
H31B H42B 2.5000 1_455 no
H31B C25 3.0200 . no
H31B H29B 2.6000 1_455 no
H31B H25 2.3400 . no
H31B H26A 2.5200 . no
H32A H13 2.3100 . no
H32A C15 2.9900 . no
H32A C13 3.0400 . no
H32B B1 3.0000 1_455 no
H32B H1A 2.4700 1_455 no
H34A C26 3.1000 . no
H34A C22 3.0200 2_464 no
H34A H26C 2.5000 . no
H34A C21 3.0100 2_464 no
H34B H2B 2.5700 . no
H34B H1B 2.5000 . no
H34B H44A 2.2800 2_464 no
H35A H28 2.3500 . no
H35A C10 2.9800 2_575 no
H35A C30 3.1000 . no
H35A C5 3.0800 . no
H35A C6 3.0900 . no
H35B H15C 2.5800 2_575 no
H35B C2 2.9600 . no
H35B N2 2.6900 . no
H37A H3 2.5000 1_655 no
H37A C3 3.0300 1_655 no
H37B H18C 2.5400 . no
H37B H44B 2.5000 1_565 no
H38A H14A 2.2800 1_655 no
H38A H2C 2.3900 . no
H38A C14 2.9100 1_655 no
H39A C22 3.0900 . no
H39A H27A 2.4900 1_655 no
H39A C21 3.0400 . no
H40B C22 3.0700 . no
H41A H6B 2.4700 2_564 no
H41B B1 2.9900 . no
H41B H1A 2.5400 . no
H42A H6B 2.4600 2_564 no
H42A C6 3.0400 2_564 no
H42B H31B 2.5000 1_655 no
H43A H1B 2.4800 2_565 no
H43A H14A 2.5700 2_665 no
H43B H3 2.6000 1_645 no
H44A H1B 2.4400 2_565 no
H44A H34B 2.2800 2_565 no
H44B C37 3.0800 1_545 no
H44B H18C 2.4500 1_545 no
H44B H37B 2.5000 1_545 no
H46A C8 3.0300 1_645 no
H46A C9 3.0200 1_645 no

loop_
_geom_hbond_atom_site_label_D
_geom_hbond_atom_site_label_H
_geom_hbond_atom_site_label_A
_geom_hbond_distance_DH
_geom_hbond_distance_HA
_geom_hbond_distance_DA
_geom_hbond_angle_DHA
_geom_hbond_site_symmetry_A
_geom_hbond_publ_flag
C1 H1 O4 0.9500 2.3200 3.218(5) 157.00 1_465 yes
C13 H13 N1 1.0000 2.4900 2.935(5) 106.00 . yes
C16 H16 N1 1.0000 2.5300 2.894(5) 101.00 . yes
C25 H25 N3 1.0000 2.4400 2.933(6) 110.00 . yes
C28 H28 O2 1.0000 2.3600 3.345(4) 167.00 . yes
C28 H28 N3 1.0000 2.4500 2.949(5) 110.00 . yes
C31 H31A N2 0.9900 2.5900 3.305(5) 129.00 . yes

loop_
_geom_torsion_atom_site_label_1
_geom_torsion_atom_site_label_2
_geom_torsion_atom_site_label_3
_geom_torsion_atom_site_label_4
_geom_torsion
_geom_torsion_publ_flag
N2 Lu1 O1 C31 -11.4(3) no
N2 Lu1 O1 C34 142.6(3) no
N3 Lu1 O1 C31 64.6(3) no
N3 Lu1 O1 C34 -141.5(3) no
B1 Lu1 O1 C31 173.6(3) no
B1 Lu1 O1 C34 -32.4(3) no
B2 Lu1 O1 C31 -85.7(3) no
B2 Lu1 O1 C34 68.3(3) no
N2 Lu1 O2 C35 19.1(3) no
N2 Lu1 O2 C38 -146.2(3) no
N3 Lu1 O2 C35 -57.0(3) no
N3 Lu1 O2 C38 137.8(3) no
B1 Lu1 O2 C35 -165.8(3) no
B1 Lu1 O2 C38 29.0(3) no
B2 Lu1 O2 C35 93.6(3) no
B2 Lu1 O2 C38 -71.6(3) no
O1 Lu1 N2 C2 -88.5(4) no
O1 Lu1 N2 C5 91.3(2) no
O2 Lu1 N2 C2 88.2(4) no
O2 Lu1 N2 C5 -91.9(2) no
N3 Lu1 N2 C2 178.9(4) no
N3 Lu1 N2 C5 -1.2(2) no
B2 Lu1 N2 C2 -0.1(4) no
B2 Lu1 N2 C5 179.8(3) no
O1 Lu1 N3 C6 -87.1(3) no
O1 Lu1 N3 C19 88.7(4) no
O2 Lu1 N3 C6 83.7(3) no
O2 Lu1 N3 C19 -100.6(4) no
N2 Lu1 N3 C6 0.8(3) no
N2 Lu1 N3 C19 176.5(4) no
B1 Lu1 N3 C6 178.5(3) no
B1 Lu1 N3 C19 -5.7(4) no
B2 Lu1 N3 C6 2.7(4) no
B2 Lu1 N3 C19 178.5(3) no
O1 Lu1 B2 N1 92.4(3) no
O2 Lu1 B2 N1 -80.0(3) no
N2 Lu1 B2 N1 3.6(3) no
N3 Lu1 B2 N1 1.6(5) no
B1 Lu1 B2 N1 -174.4(3) no
Lu1 O1 C31 C32 118.3(3) no
C34 O1 C31 C32 -39.8(4) no
Lu1 O1 C34 C33 -132.0(3) no
C31 O1 C34 C33 25.8(4) no
Lu1 O2 C35 C36 -176.8(2) no
C38 O2 C35 C36 -9.5(4) no
Lu1 O2 C38 C37 151.0(3) no
C35 O2 C38 C37 -16.0(4) no
C42 O3 C39 C40 13.3(5) no
C39 O3 C42 C41 -34.3(4) no
C43 O4 C46 C45 -31.5(4) no
C46 O4 C43 C44 42.5(4) no
C7 N1 C1 C2 179.0(4) no
B2 N1 C7 C12 101.0(4) no
C1 N1 B2 Lu1 -5.5(5) no
C7 N1 B2 Lu1 178.3(2) no
B2 N1 C1 C2 2.7(7) no
C1 N1 C7 C8 102.8(4) no
C1 N1 C7 C12 -75.5(4) no
B2 N1 C7 C8 -80.6(4) no
C5 N2 C2 C1 177.4(4) no
Lu1 N2 C5 C6 1.6(4) no
C2 N2 C5 C4 0.6(4) no
C2 N2 C5 C6 -178.5(3) no
Lu1 N2 C2 C1 -2.8(6) no
Lu1 N2 C2 C3 179.4(3) no
C5 N2 C2 C3 -0.5(4) no
Lu1 N2 C5 C4 -179.4(2) no
C6 N3 C19 C20 -102.9(4) no
C6 N3 C19 C24 76.1(4) no
Lu1 N3 C19 C24 -99.9(4) no
Lu1 N3 C6 C5 -0.2(4) no
C19 N3 C6 C5 -176.9(3) no
Lu1 N3 C19 C20 81.1(4) no
N1 C1 C2 N2 2.1(7) no
N1 C1 C2 C3 179.7(4) no
C1 C2 C3 C4 -177.7(4) no
N2 C2 C3 C4 0.2(4) no
C2 C3 C4 C5 0.1(4) no
C3 C4 C5 N2 -0.4(4) no
C3 C4 C5 C6 178.6(4) no
C4 C5 C6 N3 -179.8(4) no
N2 C5 C6 N3 -1.0(5) no
N1 C7 C8 C9 -177.7(3) no
N1 C7 C8 C16 0.0(5) no
C8 C7 C12 C11 -1.8(5) no
C8 C7 C12 C13 174.2(3) no
C12 C7 C8 C9 0.7(5) no
C12 C7 C8 C16 178.4(3) no
N1 C7 C12 C11 176.5(3) no
N1 C7 C12 C13 -7.5(5) no
C7 C8 C9 C10 1.9(5) no
C7 C8 C16 C18 -84.6(4) no
C16 C8 C9 C10 -175.8(4) no
C7 C8 C16 C17 152.5(4) no
C9 C8 C16 C17 -29.9(5) no
C9 C8 C16 C18 93.1(4) no
C8 C9 C10 C11 -3.2(6) no
C9 C10 C11 C12 2.0(7) no
C10 C11 C12 C7 0.5(6) no
C10 C11 C12 C13 -175.6(4) no
C11 C12 C13 C14 -40.5(5) no
C11 C12 C13 C15 82.9(5) no
C7 C12 C13 C14 143.5(4) no
C7 C12 C13 C15 -93.1(4) no
N3 C19 C20 C28 -0.1(5) no
N3 C19 C24 C23 -177.4(3) no
N3 C19 C24 C25 8.2(5) no
N3 C19 C20 C21 177.4(3) no
C24 C19 C20 C21 -1.6(5) no
C24 C19 C20 C28 -179.1(3) no
C20 C19 C24 C23 1.6(5) no
C20 C19 C24 C25 -172.8(3) no
C28 C20 C21 C22 178.4(3) no
C19 C20 C28 C29 -129.9(4) no
C19 C20 C21 C22 0.8(5) no
C19 C20 C28 C30 105.8(4) no
C21 C20 C28 C29 52.6(4) no
C21 C20 C28 C30 -71.8(4) no
C20 C21 C22 C23 -0.1(5) no
C21 C22 C23 C24 0.1(6) no
C22 C23 C24 C25 173.6(4) no
C22 C23 C24 C19 -0.9(6) no
C23 C24 C25 C26 -72.4(5) no
C19 C24 C25 C26 102.0(4) no
C19 C24 C25 C27 -134.3(4) no
C23 C24 C25 C27 51.4(5) no
O1 C31 C32 C33 37.2(4) no
C31 C32 C33 C34 -21.1(4) no
C32 C33 C34 O1 -1.9(4) no
O2 C35 C36 C37 31.1(4) no
C35 C36 C37 C38 -40.1(4) no
C36 C37 C38 O2 35.1(4) no
O3 C39 C40 C41 12.6(5) no
C39 C40 C41 C42 -31.6(5) no
C40 C41 C42 O3 40.7(4) no
O4 C43 C44 C45 -36.1(4) no
C43 C44 C45 C46 16.2(4) no
C44 C45 C46 O4 8.3(5) no
